data_7058042
loop_
_publ_author_name
'Pathak, Sayantan'
'Ghosh, Mithun K.'
'Mandal, Manab'
'Mandal, Vivekananda'
'Bhattacharyya, Arnab'
'Ghorai, Tanmay K.'

_publ_section_title
;
 Synthesis of a new acetate bridged Cu(ii) building block generated 1D
 polymer and studies on structural, magnetic, antibacterial and anticancer
 properties
;
_journal_issue 4
_journal_name_full 'New Journal of Chemistry'
_journal_page_first 2019
_journal_paper_doi 10.1039/C8NJ04937H
_journal_volume 43
_journal_year 2019
_chemical_formula_sum 'C38 H42 Cu3 I6 N6 O8'
_chemical_formula_weight 1662.79
_space_group_crystal_system monoclinic
_space_group_IT_number 12
_space_group_name_Hall '-C 2y'
_space_group_name_H-M_alt 'C 1 2/m 1'
_symmetry_space_group_name_Hall '-C 2y'
_symmetry_space_group_name_H-M 'C 1 2/m 1'
_atom_sites_solution_hydrogens geom
_audit_creation_method SHELXL-2018/1
_audit_update_record
;
2018-12-03 deposited with the CCDC.
2018-12-12 downloaded from the CCDC.
;
_cell_angle_alpha 90
_cell_angle_beta 133.170(2)
_cell_angle_gamma 90
_cell_formula_units_Z 2
_cell_length_a 14.504(4)
_cell_length_b 24.027(6)
_cell_length_c 10.129(3)
_cell_measurement_reflns_used 7468
_cell_measurement_temperature 100(2)
_cell_measurement_theta_max 28.19
_cell_measurement_theta_min 2.76
_cell_volume 2574.4(12)
_computing_cell_refinement 'Bruker SAINT'
_computing_data_collection 'Bruker APEX3'
_computing_data_reduction 'Bruker SAINT'
_computing_structure_refinement 'SHELXL-2018/1 (Sheldrick, 2018)'
_computing_structure_solution 'SHELXT 2014/4 (Sheldrick, 2014)'
_diffrn_ambient_temperature 100(2)
_diffrn_measured_fraction_theta_full 0.999
_diffrn_measured_fraction_theta_max 0.999
_diffrn_measurement_device_type 'Bruker D8 Venture Duo Photon 100 CMOS'
_diffrn_measurement_method '\f and \w scans'
_diffrn_radiation_type MoK\a
_diffrn_radiation_wavelength 0.71073
_diffrn_reflns_av_R_equivalents 0.0626
_diffrn_reflns_av_unetI/netI 0.0449
_diffrn_reflns_Laue_measured_fraction_full 0.999
_diffrn_reflns_Laue_measured_fraction_max 0.999
_diffrn_reflns_limit_h_max 19
_diffrn_reflns_limit_h_min -19
_diffrn_reflns_limit_k_max 32
_diffrn_reflns_limit_k_min -32
_diffrn_reflns_limit_l_max 13
_diffrn_reflns_limit_l_min -13
_diffrn_reflns_number 19903
_diffrn_reflns_point_group_measured_fraction_full 0.999
_diffrn_reflns_point_group_measured_fraction_max 0.999
_diffrn_reflns_theta_full 25.242
_diffrn_reflns_theta_max 28.490
_diffrn_reflns_theta_min 2.182
_exptl_absorpt_coefficient_mu 4.876
_exptl_absorpt_correction_T_max 0.458
_exptl_absorpt_correction_T_min 0.391
_exptl_absorpt_correction_type multi-scan
_exptl_absorpt_process_details 'multi-scan absorption correction'
_exptl_crystal_colour blue
_exptl_crystal_density_diffrn 2.145
_exptl_crystal_density_method 'not measured'
_exptl_crystal_description block
_exptl_crystal_F_000 1562
_exptl_crystal_preparation 'Magnetic properties,Biological activity'
_exptl_crystal_size_max 0.20
_exptl_crystal_size_mid 0.18
_exptl_crystal_size_min 0.16
_refine_diff_density_max 0.865
_refine_diff_density_min -2.561
_refine_diff_density_rms 0.174
_refine_ls_extinction_method none
_refine_ls_goodness_of_fit_ref 1.057
_refine_ls_hydrogen_treatment constr
_refine_ls_matrix_type full
_refine_ls_number_parameters 157
_refine_ls_number_reflns 3338
_refine_ls_number_restraints 0
_refine_ls_restrained_S_all 1.057
_refine_ls_R_factor_all 0.0790
_refine_ls_R_factor_gt 0.0460
_refine_ls_shift/su_max 0.000
_refine_ls_shift/su_mean 0.000
_refine_ls_structure_factor_coef Fsqd
_refine_ls_weighting_details 'w=1/[\s^2^(Fo^2^)+(0.1000P)^2^] where P=(Fo^2^+2Fc^2^)/3'
_refine_ls_weighting_scheme calc
_refine_ls_wR_factor_gt 0.1364
_refine_ls_wR_factor_ref 0.1592
_reflns_Friedel_coverage 0.000
_reflns_number_gt 2353
_reflns_number_total 3338
_reflns_threshold_expression 'I > 2\s(I)'
_cod_data_source_file c8nj04937h2.cif
_cod_data_source_block Compound110
_cod_depositor_comments 'Adding full bibliography for 7058042.cif.'
_cod_original_cell_volume 2574.2(11)
_cod_database_code 7058042
_shelx_shelxl_version_number 2018/1
_shelx_space_group_comment
;
The symmetry employed for this shelxl refinement is uniquely defined
by the following loop, which should always be used as a source of
symmetry information in preference to the above space-group names.
They are only intended as comments.
;

loop_
_space_group_symop_operation_xyz
'x, y, z'
'-x, y, -z'
'x+1/2, y+1/2, z'
'-x+1/2, y+1/2, -z'
'-x, -y, -z'
'x, -y, z'
'-x+1/2, -y+1/2, -z'
'x+1/2, -y+1/2, z'

loop_
_atom_site_label
_atom_site_type_symbol
_atom_site_fract_x
_atom_site_fract_y
_atom_site_fract_z
_atom_site_U_iso_or_equiv
_atom_site_adp_type
_atom_site_occupancy
_atom_site_site_symmetry_order
_atom_site_calc_flag
_atom_site_refinement_flags_posn
_atom_site_refinement_flags_adp
_atom_site_refinement_flags_occupancy
I2 I 0.500000 0.15834(2) 0.000000 0.0370(2) Uani 1 2 d S T P
I1 I 0.39637(5) 0.16110(2) 0.16599(7) 0.0509(2) Uani 1 1 d . . .
Cu1 Cu 0.59530(8) 0.500000 0.23020(11) 0.0180(2) Uani 1 2 d S T P
Cu2 Cu 0.500000 0.500000 0.500000 0.0343(4) Uani 1 4 d S T P
O4 O 0.7746(4) 0.500000 0.4650(7) 0.0209(11) Uani 1 2 d S T P
O1 O 0.4113(5) 0.500000 0.0179(7) 0.0209(10) Uani 1 2 d S T P
O2 O 0.3748(5) 0.500000 0.1983(7) 0.0275(12) Uani 1 2 d S T P
O3 O 0.6616(5) 0.500000 0.5358(7) 0.0307(13) Uani 1 2 d S T P
N2 N 0.500000 0.4066(2) 0.500000 0.0214(13) Uani 1 2 d S T P
N1 N 0.6026(4) 0.41426(18) 0.2376(5) 0.0207(9) Uani 1 1 d . . .
C1 C 0.5025(5) 0.3819(2) 0.1660(7) 0.0243(11) Uani 1 1 d . . .
H1 H 0.424785 0.398913 0.104549 0.029 Uiso 1 1 calc R U .
C2 C 0.5089(6) 0.3243(2) 0.1789(8) 0.0306(13) Uani 1 1 d . . .
H2 H 0.437168 0.303063 0.125368 0.037 Uiso 1 1 calc R U .
C5 C 0.7137(5) 0.3887(2) 0.3251(7) 0.0274(12) Uani 1 1 d . . .
H5 H 0.783857 0.410383 0.372998 0.033 Uiso 1 1 calc R U .
C9 C 0.3363(7) 0.500000 0.0450(9) 0.0180(14) Uani 1 2 d S T P
C6 C 0.3921(5) 0.3783(2) 0.3848(7) 0.0268(12) Uani 1 1 d . . .
H6 H 0.316872 0.398143 0.304464 0.032 Uiso 1 1 calc R U .
C11 C 0.7675(7) 0.500000 0.5826(10) 0.0194(15) Uani 1 2 d S T P
C10 C 0.1976(7) 0.500000 -0.1209(10) 0.0304(18) Uani 1 2 d S T P
H10A H 0.164401 0.463145 -0.141846 0.046 Uiso 0.5 1 calc R U P
H10B H 0.184597 0.511680 -0.223326 0.046 Uiso 0.5 1 calc R U P
H10C H 0.155032 0.525175 -0.104042 0.046 Uiso 0.5 1 calc R U P
C3 C 0.6259(6) 0.2995(2) 0.2744(8) 0.0352(14) Uani 1 1 d . . .
H3 H 0.633861 0.261068 0.288369 0.042 Uiso 1 1 calc R U .
C8 C 0.500000 0.2904(4) 0.500000 0.039(2) Uani 1 2 d S T P
H8 H 0.499998 0.251663 0.499999 0.047 Uiso 1 2 calc R U P
C12 C 0.8866(7) 0.500000 0.7763(10) 0.0327(19) Uani 1 2 d S T P
H12A H 0.914329 0.462367 0.816677 0.049 Uiso 0.5 1 calc R U P
H12B H 0.872390 0.517377 0.846362 0.049 Uiso 0.5 1 calc R U P
H12C H 0.950307 0.520256 0.791212 0.049 Uiso 0.5 1 calc R U P
C7 C 0.3867(6) 0.3200(2) 0.3789(8) 0.0314(13) Uani 1 1 d . . .
H7 H 0.309725 0.301496 0.296548 0.038 Uiso 1 1 calc R U .
C4 C 0.7284(6) 0.3311(2) 0.3472(9) 0.0363(14) Uani 1 1 d . . .
H4 H 0.807024 0.314739 0.410687 0.044 Uiso 1 1 calc R U .

loop_
_atom_site_aniso_label
_atom_site_aniso_U_11
_atom_site_aniso_U_22
_atom_site_aniso_U_33
_atom_site_aniso_U_23
_atom_site_aniso_U_13
_atom_site_aniso_U_12
I2 0.0339(4) 0.0248(3) 0.0355(3) 0.000 0.0172(3) 0.000
I1 0.0528(4) 0.0520(3) 0.0489(3) -0.0085(2) 0.0351(3) -0.0135(2)
Cu1 0.0163(5) 0.0210(4) 0.0160(4) 0.000 0.0107(4) 0.000
Cu2 0.0347(8) 0.0391(8) 0.0334(8) 0.000 0.0249(7) 0.000
O4 0.016(3) 0.027(3) 0.021(3) 0.000 0.013(2) 0.000
O1 0.013(2) 0.029(3) 0.017(2) 0.000 0.009(2) 0.000
O2 0.030(3) 0.034(3) 0.025(3) 0.000 0.021(3) 0.000
O3 0.016(3) 0.045(3) 0.031(3) 0.000 0.016(3) 0.000
N2 0.022(3) 0.025(3) 0.018(3) 0.000 0.014(3) 0.000
N1 0.024(2) 0.025(2) 0.017(2) -0.0019(17) 0.0155(19) -0.0032(18)
C1 0.026(3) 0.029(3) 0.021(3) 0.001(2) 0.017(2) 0.003(2)
C2 0.041(4) 0.025(3) 0.034(3) -0.008(2) 0.029(3) -0.008(3)
C5 0.026(3) 0.028(3) 0.027(3) -0.001(2) 0.017(3) 0.003(2)
C9 0.021(4) 0.017(3) 0.015(3) 0.000 0.012(3) 0.000
C6 0.018(3) 0.037(3) 0.025(3) -0.001(2) 0.014(2) 0.001(2)
C11 0.027(4) 0.016(3) 0.023(4) 0.000 0.019(3) 0.000
C10 0.023(4) 0.044(5) 0.025(4) 0.000 0.017(4) 0.000
C3 0.052(4) 0.021(3) 0.038(3) 0.002(2) 0.033(3) 0.007(3)
C8 0.055(6) 0.028(4) 0.043(5) 0.000 0.037(5) 0.000
C12 0.018(4) 0.049(5) 0.019(4) 0.000 0.008(3) 0.000
C7 0.029(3) 0.031(3) 0.033(3) -0.008(2) 0.021(3) -0.012(3)
C4 0.037(4) 0.032(3) 0.044(4) -0.003(3) 0.029(3) 0.003(3)

loop_
_atom_type_symbol
_atom_type_description
_atom_type_scat_dispersion_real
_atom_type_scat_dispersion_imag
_atom_type_scat_source
C C 0.0033 0.0016 'International Tables Vol C Tables 4.2.6.8 and 6.1.1.4'
H H 0.0000 0.0000 'International Tables Vol C Tables 4.2.6.8 and 6.1.1.4'
Cu Cu 0.3201 1.2651 'International Tables Vol C Tables 4.2.6.8 and 6.1.1.4'
I I -0.4742 1.8119 'International Tables Vol C Tables 4.2.6.8 and 6.1.1.4'
N N 0.0061 0.0033 'International Tables Vol C Tables 4.2.6.8 and 6.1.1.4'
O O 0.0106 0.0060 'International Tables Vol C Tables 4.2.6.8 and 6.1.1.4'

loop_
_geom_angle_atom_site_label_1
_geom_angle_atom_site_label_2
_geom_angle_atom_site_label_3
_geom_angle
_geom_angle_site_symmetry_1
_geom_angle_site_symmetry_3
I1 I2 I1 177.41(2) . 2_655
O1 Cu1 O4 172.0(2) . .
O1 Cu1 N1 92.14(12) . 6_565
O4 Cu1 N1 87.92(12) . 6_565
O1 Cu1 N1 92.14(12) . .
O4 Cu1 N1 87.92(12) . .
N1 Cu1 N1 175.7(2) 6_565 .
O3 Cu2 O3 180.0(3) 5_666 .
O3 Cu2 N2 90.000(1) 5_666 5_666
O3 Cu2 N2 90.000(1) . 5_666
O3 Cu2 N2 90.000(1) 5_666 .
O3 Cu2 N2 90.000(1) . .
N2 Cu2 N2 180.0 5_666 .
O3 Cu2 O2 90.15(19) 5_666 5_666
O3 Cu2 O2 89.85(19) . 5_666
N2 Cu2 O2 90.000(1) 5_666 5_666
N2 Cu2 O2 90.000(1) . 5_666
O3 Cu2 O2 89.85(19) 5_666 .
O3 Cu2 O2 90.15(19) . .
N2 Cu2 O2 90.000(1) 5_666 .
N2 Cu2 O2 90.000(1) . .
O2 Cu2 O2 180.0(3) 5_666 .
C11 O4 Cu1 104.1(4) . .
C9 O1 Cu1 118.4(4) . .
C9 O2 Cu2 163.1(5) . .
C11 O3 Cu2 171.2(5) . .
C6 N2 C6 118.6(7) 2_656 .
C6 N2 Cu2 120.7(3) 2_656 .
C6 N2 Cu2 120.7(3) . .
C1 N1 C5 117.3(5) . .
C1 N1 Cu1 123.4(4) . .
C5 N1 Cu1 119.3(3) . .
N1 C1 C2 123.4(5) . .
N1 C1 H1 118.3 . .
C2 C1 H1 118.3 . .
C1 C2 C3 117.7(5) . .
C1 C2 H2 121.1 . .
C3 C2 H2 121.1 . .
N1 C5 C4 122.8(5) . .
N1 C5 H5 118.6 . .
C4 C5 H5 118.6 . .
O2 C9 O1 122.9(7) . .
O2 C9 C10 121.0(6) . .
O1 C9 C10 116.1(6) . .
N2 C6 C7 123.0(5) . .
N2 C6 H6 118.5 . .
C7 C6 H6 118.5 . .
O3 C11 O4 120.6(7) . .
O3 C11 C12 121.0(7) . .
O4 C11 C12 118.3(7) . .
C9 C10 H10A 109.5 . .
C9 C10 H10B 109.5 . .
H10A C10 H10B 109.5 . .
C9 C10 H10C 109.5 . .
H10A C10 H10C 109.5 . .
H10B C10 H10C 109.5 . .
C9 C10 H10A 109.5(5) . 6_565
H10A C10 H10A 134.6 . 6_565
H10B C10 H10A 78.1 . 6_565
H10C C10 H10A 34.0 . 6_565
C9 C10 H10B 109.5(9) . 6_565
H10A C10 H10B 78.1 . 6_565
H10B C10 H10B 34.0 . 6_565
H10C C10 H10B 134.6 . 6_565
H10A C10 H10B 109.5 6_565 6_565
C9 C10 H10C 109.5(13) . 6_565
H10A C10 H10C 34.0 . 6_565
H10B C10 H10C 134.6 . 6_565
H10C C10 H10C 78.1 . 6_565
H10A C10 H10C 109.5 6_565 6_565
H10B C10 H10C 109.5 6_565 6_565
C4 C3 C2 120.2(5) . .
C4 C3 H3 119.9 . .
C2 C3 H3 119.9 . .
C7 C8 C7 118.8(8) 2_656 .
C7 C8 H8 120.6 2_656 .
C7 C8 H8 120.6 . .
C11 C12 H12A 109.5 . .
C11 C12 H12B 109.5 . .
H12A C12 H12B 109.5 . .
C11 C12 H12C 109.5 . .
H12A C12 H12C 109.5 . .
H12B C12 H12C 109.5 . .
C11 C12 H12A 109.47(10) . 6_565
H12A C12 H12A 140.7 . 6_565
H12B C12 H12A 60.9 . 6_565
H12C C12 H12A 51.6 . 6_565
C11 C12 H12B 109.5(10) . 6_565
H12A C12 H12B 60.9 . 6_565
H12B C12 H12B 51.6 . 6_565
H12C C12 H12B 140.7 . 6_565
H12A C12 H12B 109.5 6_565 6_565
C11 C12 H12C 109.5(11) . 6_565
H12A C12 H12C 51.6 . 6_565
H12B C12 H12C 140.7 . 6_565
H12C C12 H12C 60.9 . 6_565
H12A C12 H12C 109.5 6_565 6_565
H12B C12 H12C 109.5 6_565 6_565
C8 C7 C6 118.2(6) . .
C8 C7 H7 120.9 . .
C6 C7 H7 120.9 . .
C3 C4 C5 118.6(6) . .
C3 C4 H4 120.7 . .
C5 C4 H4 120.7 . .

loop_
_geom_bond_atom_site_label_1
_geom_bond_atom_site_label_2
_geom_bond_distance
_geom_bond_site_symmetry_2
I2 I1 2.9236(7) .
I2 I1 2.9236(7) 2_655
Cu1 O1 1.973(5) .
Cu1 O4 1.989(5) .
Cu1 N1 2.062(4) 6_565
Cu1 N1 2.062(4) .
Cu2 O3 2.112(5) 5_666
Cu2 O3 2.112(5) .
Cu2 N2 2.244(6) 5_666
Cu2 N2 2.244(6) .
Cu2 O2 2.246(5) 5_666
Cu2 O2 2.246(5) .
O4 C11 1.264(8) .
O1 C9 1.292(8) .
O2 C9 1.239(9) .
O3 C11 1.261(8) .
N2 C6 1.332(6) 2_656
N2 C6 1.332(6) .
N1 C1 1.341(7) .
N1 C5 1.343(6) .
C1 C2 1.386(7) .
C1 H1 0.9300 .
C2 C3 1.387(9) .
C2 H2 0.9300 .
C5 C4 1.396(8) .
C5 H5 0.9300 .
C9 C10 1.498(10) .
C6 C7 1.403(8) .
C6 H6 0.9300 .
C11 C12 1.481(10) .
C10 H10A 0.9600 .
C10 H10B 0.9600 .
C10 H10C 0.9600 .
C10 H10A 0.96(3) 6_565
C10 H10B 0.96(4) 6_565
C10 H10C 0.96(6) 6_565
C3 C4 1.353(9) .
C3 H3 0.9300 .
C8 C7 1.398(7) 2_656
C8 C7 1.398(7) .
C8 H8 0.9300 .
C12 H12A 0.9600 .
C12 H12B 0.9600 .
C12 H12C 0.9600 .
C12 H12A 0.960(5) 6_565
C12 H12B 0.96(4) 6_565
C12 H12C 0.96(5) 6_565
C7 H7 0.9300 .
C4 H4 0.9300 .
